data_1565093
loop_
_publ_author_name
'Enomoto, Riku'
'Hoshi, Megumi'
'Oyama, Hironaga'
'Agata, Hideki'
'Kurokawa, Shinichi'
'Kuma, Hitoshi'
'Uekusa, Hidehiro'
'Murakami, Yoichi'

_publ_section_title
;
 van der Waals solid solution crystals for highly efficient in-air photon
 upconversion under subsolar irradiance.
;
_journal_issue 12
_journal_name_full 'Materials horizons'
_journal_page_first 3449
_journal_page_last 3456
_journal_paper_doi 10.1039/d1mh01542g
_journal_volume 8
_journal_year 2021
_chemical_formula_moiety 'C40 H26'
_chemical_formula_sum 'C40 H26'
_chemical_formula_weight 506.61
_chemical_melting_point 526
_chemical_name_systematic 9-(4-(naphthalen-1-yl)phenyl)-10-(naphthalen-2-yl)anthracene
_space_group_crystal_system monoclinic
_space_group_IT_number 15
_space_group_name_Hall '-I 2ya'
_space_group_name_H-M_alt 'I 1 2/a 1'
_atom_sites_solution_hydrogens geom
_audit_creation_method SHELXL-2017/1
_audit_update_record
;
2021-09-13 deposited with the CCDC.	2021-10-28 downloaded from the CCDC.
;
_cell_angle_alpha 90
_cell_angle_beta 96.9530(10)
_cell_angle_gamma 90
_cell_formula_units_Z 8
_cell_length_a 18.9032(3)
_cell_length_b 7.4490(1)
_cell_length_c 38.5591(5)
_cell_measurement_reflns_used 30066
_cell_measurement_temperature 93(2)
_cell_measurement_theta_max 76.418
_cell_measurement_theta_min 4.621
_cell_volume 5389.57(13)
_computing_structure_refinement 'SHELXL-2017/1 (Sheldrick, 2017)'
_computing_structure_solution 'SHELXT 2018/2 (Sheldrick, 2018)'
_diffrn_ambient_temperature 93(2)
_diffrn_detector 'Hybrid Pixel Array Detector'
_diffrn_detector_area_resol_mean 10.0000
_diffrn_detector_type HyPix
_diffrn_measured_fraction_theta_full 0.999
_diffrn_measured_fraction_theta_max 0.974
_diffrn_measurement_device 'four-circle diffractometer'
_diffrn_measurement_device_type 'XtaLAB Synergy R, DW system, HyPix'
_diffrn_measurement_method '\w scans'
_diffrn_radiation_monochromator mirror
_diffrn_radiation_probe x-ray
_diffrn_radiation_type CuK\a
_diffrn_radiation_wavelength 1.54184
_diffrn_reflns_av_R_equivalents 0.0323
_diffrn_reflns_av_unetI/netI 0.0236
_diffrn_reflns_Laue_measured_fraction_full 0.999
_diffrn_reflns_Laue_measured_fraction_max 0.974
_diffrn_reflns_limit_h_max 23
_diffrn_reflns_limit_h_min -21
_diffrn_reflns_limit_k_max 9
_diffrn_reflns_limit_k_min -9
_diffrn_reflns_limit_l_max 48
_diffrn_reflns_limit_l_min -48
_diffrn_reflns_number 30066
_diffrn_reflns_point_group_measured_fraction_full 0.999
_diffrn_reflns_point_group_measured_fraction_max 0.974
_diffrn_reflns_theta_full 67.684
_diffrn_reflns_theta_max 76.418
_diffrn_reflns_theta_min 4.621
_diffrn_source 'Rotating-anode X-ray tube'
_diffrn_source_type 'Rigaku (Cu) X-ray Source'
_exptl_absorpt_coefficient_mu 0.536
_exptl_absorpt_correction_T_max 0.948
_exptl_absorpt_correction_T_min 0.863
_exptl_absorpt_correction_type multi-scan
_exptl_absorpt_process_details
;
CrysAlisPro 1.171.41.96a (Rigaku Oxford Diffraction, 2021)
Empirical absorption correction using spherical harmonics,
implemented in SCALE3 ABSPACK scaling algorithm.
;
_exptl_crystal_colour 'colorless and transparent'
_exptl_crystal_density_diffrn 1.249
_exptl_crystal_description plate
_exptl_crystal_F_000 2128
_exptl_crystal_recrystallization_method 'Sublimation (as-supplied material)'
_exptl_crystal_size_max 0.180
_exptl_crystal_size_mid 0.120
_exptl_crystal_size_min 0.100
_refine_diff_density_max 0.203
_refine_diff_density_min -0.133
_refine_diff_density_rms 0.030
_refine_ls_extinction_coef 0.00031(3)
_refine_ls_extinction_expression Fc^*^=kFc[1+0.001xFc^2^\l^3^/sin(2\q)]^-1/4^
_refine_ls_extinction_method 'SHELXL-2017/1 (Sheldrick 2017)'
_refine_ls_goodness_of_fit_ref 1.058
_refine_ls_hydrogen_treatment constr
_refine_ls_matrix_type full
_refine_ls_number_parameters 572
_refine_ls_number_reflns 5517
_refine_ls_number_restraints 42
_refine_ls_restrained_S_all 1.057
_refine_ls_R_factor_all 0.0411
_refine_ls_R_factor_gt 0.0350
_refine_ls_shift/su_max 0.001
_refine_ls_shift/su_mean 0.000
_refine_ls_structure_factor_coef Fsqd
_refine_ls_weighting_details 'w=1/[\s^2^(Fo^2^)+(0.0413P)^2^+1.9890P] where P=(Fo^2^+2Fc^2^)/3'
_refine_ls_weighting_scheme calc
_refine_ls_wR_factor_gt 0.0884
_refine_ls_wR_factor_ref 0.0921
_reflns_Friedel_coverage 0.000
_reflns_number_gt 4738
_reflns_number_total 5517
_reflns_threshold_expression 'I > 2\s(I)'
_cod_data_source_file d1mh01542g2.cif
_cod_data_source_block A00
_cod_depositor_comments 'Adding full bibliography for 1565093--1565096.cif.'
_cod_original_sg_symbol_H-M 'I 2/a'
_cod_database_code 1565093
_shelx_shelxl_version_number 2017/1
_shelx_space_group_comment
;
The symmetry employed for this shelxl refinement is uniquely defined
by the following loop, which should always be used as a source of
symmetry information in preference to the above space-group names.
They are only intended as comments.
;
_shelx_estimated_absorpt_t_min 0.910
_shelx_estimated_absorpt_t_max 0.948

loop_
_space_group_symop_operation_xyz
'x, y, z'
'-x+1/2, y, -z'
'x+1/2, y+1/2, z+1/2'
'-x+1, y+1/2, -z+1/2'
'-x, -y, -z'
'x-1/2, -y, z'
'-x+1/2, -y+1/2, -z+1/2'
'x, -y+1/2, z+1/2'

loop_
_atom_site_label
_atom_site_type_symbol
_atom_site_fract_x
_atom_site_fract_y
_atom_site_fract_z
_atom_site_U_iso_or_equiv
_atom_site_adp_type
_atom_site_occupancy
_atom_site_site_symmetry_order
_atom_site_calc_flag
_atom_site_refinement_flags_posn
_atom_site_refinement_flags_adp
_atom_site_refinement_flags_occupancy
_atom_site_disorder_assembly
_atom_site_disorder_group
C11 C 0.21763(5) 0.27715(13) 0.34752(3) 0.0254(2) Uani 1 1 d . . . . .
C12 C 0.24863(5) 0.39269(12) 0.32479(2) 0.0245(2) Uani 1 1 d . . . . .
C13 C 0.23092(5) 0.38383(13) 0.28761(3) 0.0287(2) Uani 1 1 d . . . . .
H13 H 0.196684 0.298628 0.277932 0.034 Uiso 1 1 calc R U . . .
C14 C 0.26208(6) 0.49482(14) 0.26590(3) 0.0308(2) Uani 1 1 d . . . . .
H14 H 0.249820 0.485156 0.241338 0.037 Uiso 1 1 calc R U . . .
C15 C 0.31267(6) 0.62470(14) 0.27961(3) 0.0313(2) Uani 1 1 d . . . . .
H15 H 0.334357 0.701234 0.264254 0.038 Uiso 1 1 calc R U . . .
C16 C 0.33017(5) 0.63982(13) 0.31472(3) 0.0289(2) Uani 1 1 d . . . . .
H16 H 0.363370 0.729240 0.323587 0.035 Uiso 1 1 calc R U . . .
C17 C 0.29986(5) 0.52444(12) 0.33868(2) 0.0240(2) Uani 1 1 d . . . . .
C18 C 0.31944(5) 0.53756(12) 0.37497(2) 0.02241(19) Uani 1 1 d . . . . .
C19 C 0.28974(5) 0.41921(12) 0.39766(2) 0.02187(19) Uani 1 1 d . . . . .
C20 C 0.31023(5) 0.42399(13) 0.43463(2) 0.0239(2) Uani 1 1 d . . . . .
H20 H 0.344332 0.509818 0.444178 0.029 Uiso 1 1 calc R U . . .
C21 C 0.28165(5) 0.30763(13) 0.45632(2) 0.0255(2) Uani 1 1 d . . . . .
H21 H 0.296459 0.312213 0.480738 0.031 Uiso 1 1 calc R U . . .
C22 C 0.22993(5) 0.17947(13) 0.44281(3) 0.0274(2) Uani 1 1 d . . . . .
H22 H 0.210080 0.099633 0.458239 0.033 Uiso 1 1 calc R U . . .
C23 C 0.20867(5) 0.17052(13) 0.40784(3) 0.0259(2) Uani 1 1 d . . . . .
H23 H 0.173797 0.084574 0.399197 0.031 Uiso 1 1 calc R U . . .
C24 C 0.23784(5) 0.28813(12) 0.38381(2) 0.0233(2) Uani 1 1 d . . . . .
C25 C 0.37161(5) 0.67915(13) 0.38872(2) 0.0229(2) Uani 1 1 d . . . . .
C26 C 0.44434(5) 0.64717(15) 0.39326(3) 0.0382(3) Uani 1 1 d . . . . .
H26 H 0.461608 0.530103 0.389290 0.046 Uiso 1 1 calc R U . . .
C27 C 0.49229(6) 0.78347(15) 0.40351(3) 0.0355(3) Uani 1 1 d . . . . .
H27A H 0.541072 0.750323 0.407956 0.043 Uiso 0.5084(10) 1 calc R U P A 1
H27B H 0.542322 0.764229 0.405902 0.047(7) Uiso 0.4916(10) 1 calc R . P A -2
C1A C 0.16937(14) 0.1310(3) 0.33292(7) 0.0234(5) Uani 0.720(2) 1 d . U P B 1
C2A C 0.09755(10) 0.1630(3) 0.32480(4) 0.0305(4) Uani 0.720(2) 1 d . . P B 1
H2A H 0.079079 0.278527 0.329011 0.037 Uiso 0.720(2) 1 calc R U P B 1
C3A C 0.05064(13) 0.0268(4) 0.31029(6) 0.0312(5) Uani 0.720(2) 1 d . . P B 1
C4A C -0.02373(10) 0.0577(3) 0.30252(5) 0.0480(5) Uani 0.720(2) 1 d . . P B 1
H4A H -0.042445 0.173420 0.306303 0.058 Uiso 0.720(2) 1 calc R U P B 1
C5A C -0.06844(13) -0.0755(4) 0.28979(7) 0.0542(6) Uani 0.720(2) 1 d . . P B 1
H5A H -0.118178 -0.052433 0.285652 0.065 Uiso 0.720(2) 1 calc R U P B 1
C6A C -0.0429(3) -0.2455(9) 0.2827(2) 0.0449(11) Uani 0.720(2) 1 d . U P B 1
H6A H -0.074817 -0.336321 0.273126 0.054 Uiso 0.720(2) 1 calc R U P B 1
C7A C 0.02956(12) -0.2807(3) 0.28964(5) 0.0392(5) Uani 0.720(2) 1 d . . P B 1
H7A H 0.046832 -0.396767 0.284905 0.047 Uiso 0.720(2) 1 calc R U P B 1
C8A C 0.0787(2) -0.1464(4) 0.30376(10) 0.0271(7) Uani 0.720(2) 1 d . . P B 1
C9A C 0.15162(7) -0.17485(18) 0.31194(3) 0.0276(3) Uani 0.720(2) 1 d . . P B 1
H9A H 0.171041 -0.289179 0.307636 0.033 Uiso 0.720(2) 1 calc R U P B 1
C10A C 0.19581(9) -0.04169(19) 0.32603(4) 0.0248(3) Uani 0.720(2) 1 d . . P B 1
H10A H 0.245316 -0.065419 0.331328 0.030 Uiso 0.720(2) 1 calc R U P B 1
C1B C 0.1488(3) 0.1736(10) 0.3318(2) 0.0250(14) Uani 0.280(2) 1 d . U P B 2
C2B C 0.1534(2) -0.0001(5) 0.32366(9) 0.0258(9) Uani 0.280(2) 1 d . . P B 2
H2B H 0.197489 -0.062427 0.327586 0.031 Uiso 0.280(2) 1 calc R U P B 2
C3B C 0.0883(7) -0.0912(12) 0.3085(2) 0.0309(18) Uani 0.280(2) 1 d . . P B 2
C4B C 0.0935(3) -0.2786(7) 0.30041(11) 0.0396(11) Uani 0.280(2) 1 d . . P B 2
H4B H 0.137942 -0.339174 0.304736 0.047 Uiso 0.280(2) 1 calc R U P B 2
C5B C 0.0344(4) -0.3678(9) 0.28650(18) 0.0531(16) Uani 0.280(2) 1 d . . P B 2
H5B H 0.037549 -0.489582 0.279561 0.064 Uiso 0.280(2) 1 calc R U P B 2
C6B C -0.0282(10) -0.283(3) 0.2826(7) 0.053(4) Uani 0.280(2) 1 d . U P B 2
H6B H -0.069884 -0.351763 0.275599 0.064 Uiso 0.280(2) 1 calc R U P B 2
C7B C -0.0356(3) -0.1002(11) 0.28832(17) 0.0526(16) Uani 0.280(2) 1 d . U P B 2
H7B H -0.080476 -0.043211 0.282672 0.063 Uiso 0.280(2) 1 calc R U P B 2
C8B C 0.0255(3) 0.0020(10) 0.30286(17) 0.0341(15) Uani 0.280(2) 1 d . . P B 2
C9B C 0.0239(2) 0.1815(6) 0.31092(14) 0.0482(13) Uani 0.280(2) 1 d . . P B 2
H9B H -0.019594 0.245636 0.306189 0.058 Uiso 0.280(2) 1 calc R U P B 2
C10B C 0.0830(2) 0.2693(8) 0.32548(14) 0.0465(12) Uani 0.280(2) 1 d . . P B 2
H10B H 0.080688 0.392740 0.331420 0.056 Uiso 0.280(2) 1 calc R U P B 2
C28A C 0.4778(4) 0.9481(12) 0.4076(2) 0.0222(11) Uani 0.5084(10) 1 d . U P A 1
C29A C 0.4037(2) 0.9900(5) 0.39943(8) 0.0247(7) Uani 0.5084(10) 1 d . . P A 1
H29A H 0.388514 1.111501 0.399842 0.030 Uiso 0.5084(10) 1 calc R U P A 1
C30A C 0.3535(3) 0.8551(11) 0.39092(14) 0.0254(9) Uani 0.5084(10) 1 d . . P A 1
H30A H 0.304632 0.887410 0.386459 0.030 Uiso 0.5084(10) 1 calc R U P A 1
C31A C 0.5305(2) 1.0953(6) 0.41358(10) 0.0218(7) Uani 0.5084(10) 1 d . . P A 1
C32A C 0.53838(13) 1.2139(3) 0.38754(6) 0.0257(5) Uani 0.5084(10) 1 d . . P A 1
H32 H 0.508288 1.205108 0.366012 0.031 Uiso 0.5084(10) 1 calc R U P A 1
C33A C 0.59034(13) 1.3492(3) 0.39197(7) 0.0289(5) Uani 0.5084(10) 1 d . . P A 1
H33 H 0.595739 1.429885 0.373390 0.035 Uiso 0.5084(10) 1 calc R U P A 1
C34A C 0.63323(14) 1.3650(4) 0.42305(8) 0.0287(5) Uani 0.5084(10) 1 d . . P A 1
H34 H 0.668272 1.456971 0.425900 0.034 Uiso 0.5084(10) 1 calc R U P A 1
C35A C 0.62601(10) 1.2462(3) 0.45094(5) 0.0255(4) Uani 0.5084(10) 1 d . . P A 1
C36A C 0.66862(10) 1.2639(3) 0.48374(5) 0.0302(4) Uani 0.5084(10) 1 d . . P A 1
H36 H 0.703849 1.355295 0.486905 0.036 Uiso 0.5084(10) 1 calc R U P A 1
C37A C 0.65955(11) 1.1511(3) 0.51074(5) 0.0312(4) Uani 0.5084(10) 1 d . . P A 1
H37 H 0.688123 1.165257 0.532596 0.037 Uiso 0.5084(10) 1 calc R U P A 1
C38A C 0.60791(10) 1.0136(3) 0.50633(5) 0.0286(4) Uani 0.5084(10) 1 d . . P A 1
H38 H 0.601679 0.936260 0.525310 0.034 Uiso 0.5084(10) 1 calc R U P A 1
C39A C 0.56675(10) 0.9909(3) 0.47495(5) 0.0252(4) Uani 0.5084(10) 1 d . . P A 1
H39 H 0.532716 0.896560 0.472301 0.030 Uiso 0.5084(10) 1 calc R U P A 1
C40A C 0.57409(9) 1.1063(2) 0.44624(5) 0.0223(4) Uani 0.5084(10) 1 d . . P A 1
C28B C 0.4612(3) 0.9622(11) 0.4106(2) 0.0185(10) Uani 0.4916(10) 1 d . U P A -2
C29B C 0.38971(19) 0.9823(5) 0.41071(9) 0.0251(7) Uani 0.4916(10) 1 d . . P A -2
H29B H 0.371309 1.092078 0.418391 0.030 Uiso 0.4916(10) 1 calc R U P A -2
C30B C 0.3438(3) 0.8441(10) 0.39971(14) 0.0240(9) Uani 0.4916(10) 1 d . . P A -2
H30B H 0.293794 0.859122 0.399476 0.029 Uiso 0.4916(10) 1 calc R U P A -2
C31B C 0.5127(2) 1.1125(7) 0.42141(11) 0.0233(7) Uani 0.4916(10) 1 d . . P A -2
C32B C 0.56168(13) 1.1575(4) 0.39880(7) 0.0277(5) Uani 0.4916(10) 1 d . . P A -2
H32B H 0.562379 1.089720 0.377971 0.033 Uiso 0.4916(10) 1 calc R U P A -2
C33B C 0.61111(15) 1.3020(4) 0.40569(9) 0.0315(5) Uani 0.4916(10) 1 d . . P A -2
H33B H 0.644413 1.328314 0.389814 0.038 Uiso 0.4916(10) 1 calc R U P A -2
C34B C 0.61000(14) 1.4020(3) 0.43533(8) 0.0324(5) Uani 0.4916(10) 1 d . . P A -2
H34B H 0.643166 1.497312 0.440071 0.039 Uiso 0.4916(10) 1 calc R U P A -2
C35B C 0.56036(11) 1.3660(3) 0.45904(5) 0.0285(4) Uani 0.4916(10) 1 d . . P A -2
C36B C 0.55697(12) 1.4741(3) 0.48909(6) 0.0349(5) Uani 0.4916(10) 1 d . . P A -2
H36B H 0.588196 1.573855 0.493096 0.042 Uiso 0.4916(10) 1 calc R U P A -2
C37B C 0.51006(12) 1.4382(3) 0.51230(6) 0.0376(5) Uani 0.4916(10) 1 d . . P A -2
H37B H 0.508133 1.513652 0.532034 0.045 Uiso 0.4916(10) 1 calc R U P A -2
C38B C 0.46434(11) 1.2887(3) 0.50696(5) 0.0334(5) Uani 0.4916(10) 1 d . . P A -2
H38B H 0.432607 1.261703 0.523555 0.040 Uiso 0.4916(10) 1 calc R U P A -2
C39B C 0.46518(11) 1.1819(3) 0.47810(5) 0.0279(4) Uani 0.4916(10) 1 d . . P A -2
H39B H 0.434045 1.081594 0.475004 0.033 Uiso 0.4916(10) 1 calc R U P A -2
C40B C 0.51188(10) 1.2187(2) 0.45268(5) 0.0240(4) Uani 0.4916(10) 1 d . . P A -2

loop_
_atom_site_aniso_label
_atom_site_aniso_U_11
_atom_site_aniso_U_22
_atom_site_aniso_U_33
_atom_site_aniso_U_23
_atom_site_aniso_U_13
_atom_site_aniso_U_12
C11 0.0245(5) 0.0218(5) 0.0295(5) -0.0028(4) 0.0019(4) 0.0002(4)
C12 0.0261(5) 0.0212(5) 0.0258(5) -0.0029(4) 0.0017(4) 0.0025(4)
C13 0.0327(5) 0.0247(5) 0.0278(5) -0.0046(4) -0.0004(4) 0.0006(4)
C14 0.0414(6) 0.0285(5) 0.0221(4) -0.0032(4) 0.0021(4) 0.0040(4)
C15 0.0412(6) 0.0268(5) 0.0270(5) 0.0015(4) 0.0082(4) 0.0003(4)
C16 0.0343(5) 0.0252(5) 0.0276(5) -0.0019(4) 0.0052(4) -0.0039(4)
C17 0.0248(4) 0.0216(5) 0.0258(5) -0.0012(4) 0.0034(4) 0.0013(4)
C18 0.0212(4) 0.0205(4) 0.0256(4) -0.0019(4) 0.0032(3) 0.0014(3)
C19 0.0191(4) 0.0212(4) 0.0255(4) -0.0011(4) 0.0030(3) 0.0028(3)
C20 0.0213(4) 0.0238(5) 0.0266(5) -0.0017(4) 0.0028(3) 0.0027(4)
C21 0.0253(5) 0.0280(5) 0.0237(4) 0.0001(4) 0.0047(4) 0.0050(4)
C22 0.0272(5) 0.0248(5) 0.0319(5) 0.0036(4) 0.0103(4) 0.0026(4)
C23 0.0228(4) 0.0224(5) 0.0330(5) -0.0004(4) 0.0057(4) -0.0005(4)
C24 0.0208(4) 0.0208(4) 0.0283(5) -0.0003(4) 0.0032(4) 0.0026(3)
C25 0.0254(5) 0.0233(5) 0.0200(4) -0.0008(3) 0.0035(3) -0.0025(4)
C26 0.0270(5) 0.0316(6) 0.0558(7) -0.0182(5) 0.0046(5) 0.0000(4)
C27 0.0249(5) 0.0410(7) 0.0414(6) -0.0136(5) 0.0065(4) -0.0049(4)
C1A 0.0196(13) 0.0265(13) 0.0235(8) 0.0009(8) 0.0002(9) 0.0012(8)
C2A 0.0247(10) 0.0285(10) 0.0376(8) -0.0061(6) 0.0010(6) 0.0058(7)
C3A 0.0218(12) 0.0382(13) 0.0328(12) -0.0032(8) 0.0001(9) -0.0003(10)
C4A 0.0239(10) 0.0540(11) 0.0643(12) -0.0130(9) -0.0028(7) 0.0006(8)
C5A 0.0249(11) 0.0692(15) 0.0654(13) -0.0103(10) -0.0069(11) -0.0084(12)
C6A 0.033(2) 0.050(3) 0.0481(14) -0.0017(18) -0.0089(16) -0.021(2)
C7A 0.0407(12) 0.0389(12) 0.0370(10) -0.0083(10) 0.0006(7) -0.0119(10)
C8A 0.0349(12) 0.023(2) 0.0238(11) -0.0034(11) 0.0058(9) -0.0026(14)
C9A 0.0324(7) 0.0220(7) 0.0286(7) -0.0040(5) 0.0047(5) 0.0001(6)
C10A 0.0212(8) 0.0243(7) 0.0289(7) -0.0008(5) 0.0033(5) 0.0026(6)
C1B 0.014(3) 0.029(3) 0.030(2) 0.002(2) -0.003(2) 0.001(2)
C2B 0.028(2) 0.025(2) 0.0248(17) -0.0015(14) 0.0035(15) -0.0026(18)
C3B 0.054(5) 0.019(4) 0.021(3) -0.003(3) 0.011(3) 0.000(3)
C4B 0.048(3) 0.035(3) 0.036(2) -0.0074(18) 0.0073(18) -0.013(2)
C5B 0.066(4) 0.041(3) 0.051(3) -0.012(3) 0.004(2) -0.020(3)
C6B 0.044(7) 0.057(7) 0.055(4) 0.000(5) -0.009(5) -0.013(5)
C7B 0.024(3) 0.076(5) 0.055(3) 0.011(3) -0.008(3) -0.008(3)
C8B 0.026(4) 0.043(3) 0.032(3) 0.008(2) -0.002(2) -0.006(3)
C9B 0.0228(19) 0.042(3) 0.076(3) -0.001(2) -0.0068(19) 0.0062(17)
C10B 0.025(2) 0.034(3) 0.078(3) -0.007(2) -0.0073(19) 0.008(2)
C28A 0.008(3) 0.033(2) 0.0258(18) 0.0061(14) 0.0008(16) 0.0016(17)
C29A 0.0263(16) 0.0213(11) 0.0270(17) -0.0031(12) 0.0048(12) 0.0023(10)
C30A 0.0195(19) 0.0323(16) 0.025(2) -0.0025(18) 0.0051(13) 0.0030(13)
C31A 0.0150(18) 0.0256(13) 0.0260(17) 0.0006(13) 0.0076(11) -0.0027(14)
C32A 0.0256(12) 0.0240(11) 0.0273(12) -0.0001(9) 0.0028(9) 0.0003(9)
C33A 0.0290(12) 0.0273(13) 0.0304(13) 0.0025(10) 0.0044(10) -0.0018(9)
C34A 0.0258(13) 0.0253(12) 0.0352(14) -0.0026(10) 0.0044(11) -0.0045(10)
C35A 0.0234(9) 0.0239(9) 0.0295(10) -0.0048(7) 0.0047(7) 0.0015(7)
C36A 0.0276(10) 0.0284(10) 0.0337(10) -0.0099(8) 0.0003(8) -0.0014(8)
C37A 0.0304(10) 0.0356(11) 0.0263(9) -0.0094(8) -0.0022(8) 0.0052(8)
C38A 0.0276(9) 0.0342(11) 0.0246(9) -0.0002(8) 0.0057(7) 0.0073(8)
C39A 0.0229(9) 0.0262(9) 0.0271(9) -0.0018(7) 0.0055(7) 0.0029(7)
C40A 0.0211(8) 0.0223(9) 0.0240(9) -0.0037(7) 0.0048(7) 0.0032(7)
C28B 0.010(3) 0.0166(14) 0.0276(18) -0.0002(11) -0.001(2) -0.0001(19)
C29B 0.0232(16) 0.0234(12) 0.0282(18) -0.0059(13) 0.0013(11) 0.0028(10)
C30B 0.0199(18) 0.0258(16) 0.027(3) -0.0071(19) 0.0054(14) -0.0003(13)
C31B 0.0165(18) 0.0253(16) 0.0280(19) 0.0066(14) 0.0018(11) -0.0008(13)
C32B 0.0267(13) 0.0254(13) 0.0306(13) -0.0027(10) 0.0014(11) 0.0033(11)
C33B 0.0252(13) 0.0301(15) 0.0385(16) 0.0040(13) 0.0013(12) -0.0043(11)
C34B 0.0269(13) 0.0233(12) 0.0446(16) 0.0011(11) -0.0054(11) -0.0060(10)
C35B 0.0265(10) 0.0221(9) 0.0340(10) 0.0007(8) -0.0085(8) 0.0021(8)
C36B 0.0356(11) 0.0257(10) 0.0391(12) -0.0069(9) -0.0128(9) -0.0003(9)
C37B 0.0427(12) 0.0352(12) 0.0315(11) -0.0115(9) -0.0097(9) 0.0074(10)
C38B 0.0328(11) 0.0390(12) 0.0268(10) -0.0029(9) -0.0028(8) 0.0080(9)
C39B 0.0279(10) 0.0267(10) 0.0276(10) -0.0021(8) -0.0028(8) 0.0031(8)
C40B 0.0228(9) 0.0194(9) 0.0280(10) 0.0000(7) -0.0043(7) 0.0028(7)

loop_
_atom_type_symbol
_atom_type_description
_atom_type_scat_dispersion_real
_atom_type_scat_dispersion_imag
_atom_type_scat_source
C C 0.0181 0.0091 'International Tables Vol C Tables 4.2.6.8 and 6.1.1.4'
H H 0.0000 0.0000 'International Tables Vol C Tables 4.2.6.8 and 6.1.1.4'

loop_
_geom_angle_atom_site_label_1
_geom_angle_atom_site_label_2
_geom_angle_atom_site_label_3
_geom_angle
_geom_angle_site_symmetry_1
_geom_angle_site_symmetry_3
_geom_angle_publ_flag
C12 C11 C24 120.04(8) . . ?
C12 C11 C1A 119.69(13) . . ?
C24 C11 C1A 119.95(13) . . ?
C12 C11 C1B 116.6(3) . . ?
C24 C11 C1B 121.7(3) . . ?
C11 C12 C13 122.04(9) . . ?
C11 C12 C17 119.93(8) . . ?
C13 C12 C17 118.02(9) . . ?
C14 C13 C12 121.42(9) . . ?
C14 C13 H13 119.3 . . ?
C12 C13 H13 119.3 . . ?
C13 C14 C15 120.54(9) . . ?
C13 C14 H14 119.7 . . ?
C15 C14 H14 119.7 . . ?
C16 C15 C14 120.02(9) . . ?
C16 C15 H15 120.0 . . ?
C14 C15 H15 120.0 . . ?
C15 C16 C17 121.67(9) . . ?
C15 C16 H16 119.2 . . ?
C17 C16 H16 119.2 . . ?
C18 C17 C16 121.51(9) . . ?
C18 C17 C12 120.19(8) . . ?
C16 C17 C12 118.30(8) . . ?
C19 C18 C17 119.91(8) . . ?
C19 C18 C25 121.13(8) . . ?
C17 C18 C25 118.96(8) . . ?
C18 C19 C20 121.59(8) . . ?
C18 C19 C24 119.98(8) . . ?
C20 C19 C24 118.44(8) . . ?
C21 C20 C19 121.09(9) . . ?
C21 C20 H20 119.5 . . ?
C19 C20 H20 119.5 . . ?
C20 C21 C22 120.66(9) . . ?
C20 C21 H21 119.7 . . ?
C22 C21 H21 119.7 . . ?
C23 C22 C21 120.26(9) . . ?
C23 C22 H22 119.9 . . ?
C21 C22 H22 119.9 . . ?
C22 C23 C24 121.34(9) . . ?
C22 C23 H23 119.3 . . ?
C24 C23 H23 119.3 . . ?
C11 C24 C23 121.87(9) . . ?
C11 C24 C19 119.92(8) . . ?
C23 C24 C19 118.20(8) . . ?
C30A C25 C26 114.3(3) . . ?
C26 C25 C30B 120.6(3) . . ?
C30A C25 C18 122.8(3) . . ?
C26 C25 C18 121.66(9) . . ?
C30B C25 C18 117.6(3) . . ?
C25 C26 C27 120.97(10) . . ?
C25 C26 H26 119.5 . . ?
C27 C26 H26 119.5 . . ?
C28A C27 C26 126.8(4) . . ?
C26 C27 C28B 116.5(3) . . ?
C28A C27 H27A 116.6 . . ?
C26 C27 H27A 116.6 . . ?
C26 C27 H27B 121.7 . . ?
C28B C27 H27B 121.7 . . ?
C2A C1A C10A 118.4(2) . . ?
C2A C1A C11 120.17(18) . . ?
C10A C1A C11 121.45(18) . . ?
C1A C2A C3A 121.2(2) . . ?
C1A C2A H2A 119.4 . . ?
C3A C2A H2A 119.4 . . ?
C2A C3A C4A 121.6(2) . . ?
C2A C3A C8A 119.2(2) . . ?
C4A C3A C8A 119.2(2) . . ?
C5A C4A C3A 121.1(2) . . ?
C5A C4A H4A 119.5 . . ?
C3A C4A H4A 119.5 . . ?
C4A C5A C6A 121.4(3) . . ?
C4A C5A H5A 119.3 . . ?
C6A C5A H5A 119.3 . . ?
C7A C6A C5A 119.3(5) . . ?
C7A C6A H6A 120.3 . . ?
C5A C6A H6A 120.3 . . ?
C6A C7A C8A 121.5(4) . . ?
C6A C7A H7A 119.2 . . ?
C8A C7A H7A 119.2 . . ?
C9A C8A C7A 124.1(3) . . ?
C9A C8A C3A 118.4(2) . . ?
C7A C8A C3A 117.5(3) . . ?
C10A C9A C8A 121.37(16) . . ?
C10A C9A H9A 119.3 . . ?
C8A C9A H9A 119.3 . . ?
C9A C10A C1A 121.41(17) . . ?
C9A C10A H10A 119.3 . . ?
C1A C10A H10A 119.3 . . ?
C2B C1B C10B 121.6(6) . . ?
C2B C1B C11 119.4(4) . . ?
C10B C1B C11 119.0(5) . . ?
C1B C2B C3B 117.8(6) . . ?
C1B C2B H2B 121.1 . . ?
C3B C2B H2B 121.1 . . ?
C8B C3B C4B 122.6(7) . . ?
C8B C3B C2B 120.0(7) . . ?
C4B C3B C2B 117.4(9) . . ?
C5B C4B C3B 119.2(7) . . ?
C5B C4B H4B 120.4 . . ?
C3B C4B H4B 120.4 . . ?
C6B C5B C4B 119.5(11) . . ?
C6B C5B H5B 120.2 . . ?
C4B C5B H5B 120.2 . . ?
C5B C6B C7B 123.3(16) . . ?
C5B C6B H6B 118.3 . . ?
C7B C6B H6B 118.3 . . ?
C6B C7B C8B 119.2(10) . . ?
C6B C7B H7B 120.4 . . ?
C8B C7B H7B 120.4 . . ?
C3B C8B C9B 120.0(6) . . ?
C3B C8B C7B 115.7(7) . . ?
C9B C8B C7B 124.3(6) . . ?
C10B C9B C8B 121.6(5) . . ?
C10B C9B H9B 119.2 . . ?
C8B C9B H9B 119.2 . . ?
C9B C10B C1B 119.1(5) . . ?
C9B C10B H10B 120.5 . . ?
C1B C10B H10B 120.5 . . ?
C27 C28A C29A 113.8(7) . . ?
C27 C28A C31A 125.7(5) . . ?
C29A C28A C31A 119.6(6) . . ?
C30A C29A C28A 120.9(6) . . ?
C30A C29A H29A 119.5 . . ?
C28A C29A H29A 119.5 . . ?
C25 C30A C29A 122.7(5) . . ?
C25 C30A H30A 118.6 . . ?
C29A C30A H30A 118.6 . . ?
C32A C31A C40A 120.9(3) . . ?
C32A C31A C28A 119.9(5) . . ?
C40A C31A C28A 119.2(5) . . ?
C31A C32A C33A 121.0(3) . . ?
C31A C32A H32 119.5 . . ?
C33A C32A H32 119.5 . . ?
C34A C33A C32A 120.0(2) . . ?
C34A C33A H33 120.0 . . ?
C32A C33A H33 120.0 . . ?
C33A C34A C35A 120.8(2) . . ?
C33A C34A H34 119.6 . . ?
C35A C34A H34 119.6 . . ?
C34A C35A C36A 121.5(2) . . ?
C34A C35A C40A 119.28(19) . . ?
C36A C35A C40A 119.18(18) . . ?
C37A C36A C35A 120.80(18) . . ?
C37A C36A H36 119.6 . . ?
C35A C36A H36 119.6 . . ?
C36A C37A C38A 120.24(18) . . ?
C36A C37A H37 119.9 . . ?
C38A C37A H37 119.9 . . ?
C39A C38A C37A 120.52(19) . . ?
C39A C38A H38 119.7 . . ?
C37A C38A H38 119.7 . . ?
C38A C39A C40A 121.03(18) . . ?
C38A C39A H39 119.5 . . ?
C40A C39A H39 119.5 . . ?
C39A C40A C31A 123.7(2) . . ?
C39A C40A C35A 118.21(16) . . ?
C31A C40A C35A 118.1(2) . . ?
C29B C28B C27 120.8(6) . . ?
C29B C28B C31B 121.7(6) . . ?
C27 C28B C31B 117.1(4) . . ?
C28B C29B C30B 120.4(5) . . ?
C28B C29B H29B 119.8 . . ?
C30B C29B H29B 119.8 . . ?
C29B C30B C25 119.6(5) . . ?
C29B C30B H30B 120.2 . . ?
C25 C30B H30B 120.2 . . ?
C32B C31B C40B 117.9(4) . . ?
C32B C31B C28B 117.6(4) . . ?
C40B C31B C28B 124.4(4) . . ?
C31B C32B C33B 122.4(3) . . ?
C31B C32B H32B 118.8 . . ?
C33B C32B H32B 118.8 . . ?
C34B C33B C32B 119.4(2) . . ?
C34B C33B H33B 120.3 . . ?
C32B C33B H33B 120.3 . . ?
C33B C34B C35B 121.1(2) . . ?
C33B C34B H34B 119.5 . . ?
C35B C34B H34B 119.5 . . ?
C34B C35B C36B 121.3(2) . . ?
C34B C35B C40B 119.7(2) . . ?
C36B C35B C40B 118.9(2) . . ?
C37B C36B C35B 121.6(2) . . ?
C37B C36B H36B 119.2 . . ?
C35B C36B H36B 119.2 . . ?
C36B C37B C38B 119.7(2) . . ?
C36B C37B H37B 120.1 . . ?
C38B C37B H37B 120.1 . . ?
C39B C38B C37B 120.7(2) . . ?
C39B C38B H38B 119.7 . . ?
C37B C38B H38B 119.7 . . ?
C38B C39B C40B 121.2(2) . . ?
C38B C39B H39B 119.4 . . ?
C40B C39B H39B 119.4 . . ?
C39B C40B C35B 117.83(18) . . ?
C39B C40B C31B 122.7(2) . . ?
C35B C40B C31B 119.4(3) . . ?

loop_
_geom_bond_atom_site_label_1
_geom_bond_atom_site_label_2
_geom_bond_distance
_geom_bond_site_symmetry_2
_geom_bond_publ_flag
C11 C12 1.4059(14) . ?
C11 C24 1.4076(13) . ?
C11 C1A 1.486(3) . ?
C11 C1B 1.570(7) . ?
C12 C13 1.4336(13) . ?
C12 C17 1.4360(13) . ?
C13 C14 1.3605(15) . ?
C13 H13 0.9500 . ?
C14 C15 1.4169(15) . ?
C14 H14 0.9500 . ?
C15 C16 1.3588(14) . ?
C15 H15 0.9500 . ?
C16 C17 1.4314(13) . ?
C16 H16 0.9500 . ?
C17 C18 1.4068(13) . ?
C18 C19 1.4060(13) . ?
C18 C25 1.4965(12) . ?
C19 C20 1.4316(13) . ?
C19 C24 1.4403(13) . ?
C20 C21 1.3608(14) . ?
C20 H20 0.9500 . ?
C21 C22 1.4195(14) . ?
C21 H21 0.9500 . ?
C22 C23 1.3611(14) . ?
C22 H22 0.9500 . ?
C23 C24 1.4333(13) . ?
C23 H23 0.9500 . ?
C25 C30A 1.360(8) . ?
C25 C26 1.3853(14) . ?
C25 C30B 1.421(7) . ?
C26 C27 1.3863(15) . ?
C26 H26 0.9500 . ?
C27 C28A 1.271(9) . ?
C27 C28B 1.494(7) . ?
C27 H27A 0.9500 . ?
C27 H27B 0.9500 . ?
C1A C2A 1.377(2) . ?
C1A C10A 1.417(3) . ?
C2A C3A 1.417(3) . ?
C2A H2A 0.9500 . ?
C3A C4A 1.420(2) . ?
C3A C8A 1.429(4) . ?
C4A C5A 1.356(3) . ?
C4A H4A 0.9500 . ?
C5A C6A 1.394(7) . ?
C5A H5A 0.9500 . ?
C6A C7A 1.389(7) . ?
C6A H6A 0.9500 . ?
C7A C8A 1.427(3) . ?
C7A H7A 0.9500 . ?
C8A C9A 1.393(5) . ?
C9A C10A 1.3664(19) . ?
C9A H9A 0.9500 . ?
C10A H10A 0.9500 . ?
C1B C2B 1.337(8) . ?
C1B C10B 1.428(6) . ?
C2B C3B 1.464(10) . ?
C2B H2B 0.9500 . ?
C3B C8B 1.368(16) . ?
C3B C4B 1.437(7) . ?
C4B C5B 1.354(8) . ?
C4B H4B 0.9500 . ?
C5B C6B 1.332(17) . ?
C5B H5B 0.9500 . ?
C6B C7B 1.39(2) . ?
C6B H6B 0.9500 . ?
C7B C8B 1.439(8) . ?
C7B H7B 0.9500 . ?
C8B C9B 1.374(9) . ?
C9B C10B 1.356(6) . ?
C9B H9B 0.9500 . ?
C10B H10B 0.9500 . ?
C28A C29A 1.432(7) . ?
C28A C31A 1.480(11) . ?
C29A C30A 1.393(9) . ?
C29A H29A 0.9500 . ?
C30A H30A 0.9500 . ?
C31A C32A 1.359(5) . ?
C31A C40A 1.422(5) . ?
C32A C33A 1.403(3) . ?
C32A H32 0.9500 . ?
C33A C34A 1.368(4) . ?
C33A H33 0.9500 . ?
C34A C35A 1.412(3) . ?
C34A H34 0.9500 . ?
C35A C36A 1.421(3) . ?
C35A C40A 1.428(3) . ?
C36A C37A 1.365(3) . ?
C36A H36 0.9500 . ?
C37A C38A 1.411(3) . ?
C37A H37 0.9500 . ?
C38A C39A 1.368(3) . ?
C38A H38 0.9500 . ?
C39A C40A 1.422(3) . ?
C39A H39 0.9500 . ?
C28B C29B 1.360(6) . ?
C28B C31B 1.510(10) . ?
C29B C30B 1.380(9) . ?
C29B H29B 0.9500 . ?
C30B H30B 0.9500 . ?
C31B C32B 1.387(4) . ?
C31B C40B 1.444(5) . ?
C32B C33B 1.429(4) . ?
C32B H32B 0.9500 . ?
C33B C34B 1.367(4) . ?
C33B H33B 0.9500 . ?
C34B C35B 1.413(4) . ?
C34B H34B 0.9500 . ?
C35B C36B 1.418(3) . ?
C35B C40B 1.432(3) . ?
C36B C37B 1.361(4) . ?
C36B H36B 0.9500 . ?
C37B C38B 1.410(3) . ?
C37B H37B 0.9500 . ?
C38B C39B 1.369(3) . ?
C38B H38B 0.9500 . ?
C39B C40B 1.423(3) . ?
C39B H39B 0.9500 . ?

loop_
_geom_torsion_atom_site_label_1
_geom_torsion_atom_site_label_2
_geom_torsion_atom_site_label_3
_geom_torsion_atom_site_label_4
_geom_torsion
_geom_torsion_site_symmetry_1
_geom_torsion_site_symmetry_2
_geom_torsion_site_symmetry_3
_geom_torsion_site_symmetry_4
_geom_torsion_publ_flag
C24 C11 C12 C13 178.59(9) . . . . ?
C1A C11 C12 C13 5.06(17) . . . . ?
C1B C11 C12 C13 -15.7(3) . . . . ?
C24 C11 C12 C17 -1.28(14) . . . . ?
C1A C11 C12 C17 -174.81(12) . . . . ?
C1B C11 C12 C17 164.4(3) . . . . ?
C11 C12 C13 C14 -179.06(9) . . . . ?
C17 C12 C13 C14 0.81(14) . . . . ?
C12 C13 C14 C15 -0.78(15) . . . . ?
C13 C14 C15 C16 -0.33(16) . . . . ?
C14 C15 C16 C17 1.39(16) . . . . ?
C15 C16 C17 C18 178.40(9) . . . . ?
C15 C16 C17 C12 -1.32(15) . . . . ?
C11 C12 C17 C18 0.37(13) . . . . ?
C13 C12 C17 C18 -179.51(8) . . . . ?
C11 C12 C17 C16 -179.91(9) . . . . ?
C13 C12 C17 C16 0.21(13) . . . . ?
C16 C17 C18 C19 -178.56(9) . . . . ?
C12 C17 C18 C19 1.15(13) . . . . ?
C16 C17 C18 C25 1.78(13) . . . . ?
C12 C17 C18 C25 -178.51(8) . . . . ?
C17 C18 C19 C20 177.71(8) . . . . ?
C25 C18 C19 C20 -2.64(13) . . . . ?
C17 C18 C19 C24 -1.75(13) . . . . ?
C25 C18 C19 C24 177.91(8) . . . . ?
C18 C19 C20 C21 -179.35(9) . . . . ?
C24 C19 C20 C21 0.12(13) . . . . ?
C19 C20 C21 C22 -0.78(14) . . . . ?
C20 C21 C22 C23 0.53(14) . . . . ?
C21 C22 C23 C24 0.40(14) . . . . ?
C12 C11 C24 C23 -178.70(8) . . . . ?
C1A C11 C24 C23 -5.18(16) . . . . ?
C1B C11 C24 C23 16.4(3) . . . . ?
C12 C11 C24 C19 0.68(13) . . . . ?
C1A C11 C24 C19 174.20(12) . . . . ?
C1B C11 C24 C19 -164.2(3) . . . . ?
C22 C23 C24 C11 178.35(9) . . . . ?
C22 C23 C24 C19 -1.03(13) . . . . ?
C18 C19 C24 C11 0.84(13) . . . . ?
C20 C19 C24 C11 -178.63(8) . . . . ?
C18 C19 C24 C23 -179.76(8) . . . . ?
C20 C19 C24 C23 0.77(12) . . . . ?
C19 C18 C25 C30A -103.1(2) . . . . ?
C17 C18 C25 C30A 76.5(2) . . . . ?
C19 C18 C25 C26 90.56(12) . . . . ?
C17 C18 C25 C26 -89.78(12) . . . . ?
C19 C18 C25 C30B -84.5(3) . . . . ?
C17 C18 C25 C30B 95.2(2) . . . . ?
C30A C25 C26 C27 7.7(3) . . . . ?
C30B C25 C26 C27 -10.0(3) . . . . ?
C18 C25 C26 C27 175.09(10) . . . . ?
C25 C26 C27 C28A -4.9(5) . . . . ?
C25 C26 C27 C28B 2.3(4) . . . . ?
C12 C11 C1A C2A -88.3(2) . . . . ?
C24 C11 C1A C2A 98.2(2) . . . . ?
C12 C11 C1A C10A 89.8(2) . . . . ?
C24 C11 C1A C10A -83.7(2) . . . . ?
C10A C1A C2A C3A 0.7(3) . . . . ?
C11 C1A C2A C3A 178.89(19) . . . . ?
C1A C2A C3A C4A 178.7(2) . . . . ?
C1A C2A C3A C8A -0.5(4) . . . . ?
C2A C3A C4A C5A -177.7(2) . . . . ?
C8A C3A C4A C5A 1.5(4) . . . . ?
C3A C4A C5A C6A -2.4(5) . . . . ?
C4A C5A C6A C7A 1.8(9) . . . . ?
C5A C6A C7A C8A -0.4(9) . . . . ?
C6A C7A C8A C9A 178.6(5) . . . . ?
C6A C7A C8A C3A -0.4(6) . . . . ?
C2A C3A C8A C9A -0.1(4) . . . . ?
C4A C3A C8A C9A -179.2(2) . . . . ?
C2A C3A C8A C7A 179.0(2) . . . . ?
C4A C3A C8A C7A -0.1(4) . . . . ?
C7A C8A C9A C10A -178.7(2) . . . . ?
C3A C8A C9A C10A 0.3(4) . . . . ?
C8A C9A C10A C1A 0.0(3) . . . . ?
C2A C1A C10A C9A -0.5(3) . . . . ?
C11 C1A C10A C9A -178.63(16) . . . . ?
C12 C11 C1B C2B 103.6(5) . . . . ?
C24 C11 C1B C2B -91.0(6) . . . . ?
C12 C11 C1B C10B -74.6(6) . . . . ?
C24 C11 C1B C10B 90.9(6) . . . . ?
C10B C1B C2B C3B -1.0(9) . . . . ?
C11 C1B C2B C3B -179.1(6) . . . . ?
C1B C2B C3B C8B 0.6(11) . . . . ?
C1B C2B C3B C4B -179.1(6) . . . . ?
C8B C3B C4B C5B 0.1(12) . . . . ?
C2B C3B C4B C5B 179.8(6) . . . . ?
C3B C4B C5B C6B -4.1(15) . . . . ?
C4B C5B C6B C7B 8(3) . . . . ?
C5B C6B C7B C8B -7(3) . . . . ?
C4B C3B C8B C9B -179.5(7) . . . . ?
C2B C3B C8B C9B 0.8(12) . . . . ?
C4B C3B C8B C7B 0.4(12) . . . . ?
C2B C3B C8B C7B -179.3(6) . . . . ?
C6B C7B C8B C3B 2.9(15) . . . . ?
C6B C7B C8B C9B -177.2(13) . . . . ?
C3B C8B C9B C10B -1.9(10) . . . . ?
C7B C8B C9B C10B 178.2(6) . . . . ?
C8B C9B C10B C1B 1.6(9) . . . . ?
C2B C1B C10B C9B 0.0(10) . . . . ?
C11 C1B C10B C9B 178.1(5) . . . . ?
C26 C27 C28A C29A -1.8(9) . . . . ?
C26 C27 C28A C31A -170.7(5) . . . . ?
C27 C28A C29A C30A 5.2(9) . . . . ?
C31A C28A C29A C30A 174.8(5) . . . . ?
C26 C25 C30A C29A -4.3(5) . . . . ?
C18 C25 C30A C29A -171.5(3) . . . . ?
C28A C29A C30A C25 -2.2(7) . . . . ?
C27 C28A C31A C32A 106.6(8) . . . . ?
C29A C28A C31A C32A -61.7(7) . . . . ?
C27 C28A C31A C40A -71.0(8) . . . . ?
C29A C28A C31A C40A 120.7(6) . . . . ?
C40A C31A C32A C33A 0.7(5) . . . . ?
C28A C31A C32A C33A -176.8(4) . . . . ?
C31A C32A C33A C34A -1.0(4) . . . . ?
C32A C33A C34A C35A 0.1(4) . . . . ?
C33A C34A C35A C36A -178.1(2) . . . . ?
C33A C34A C35A C40A 1.1(4) . . . . ?
C34A C35A C36A C37A 178.1(2) . . . . ?
C40A C35A C36A C37A -1.1(3) . . . . ?
C35A C36A C37A C38A 0.6(3) . . . . ?
C36A C37A C38A C39A 0.5(3) . . . . ?
C37A C38A C39A C40A -1.0(3) . . . . ?
C38A C39A C40A C31A -176.7(2) . . . . ?
C38A C39A C40A C35A 0.4(3) . . . . ?
C32A C31A C40A C39A 177.5(2) . . . . ?
C28A C31A C40A C39A -4.9(5) . . . . ?
C32A C31A C40A C35A 0.5(4) . . . . ?
C28A C31A C40A C35A 178.0(3) . . . . ?
C34A C35A C40A C39A -178.6(2) . . . . ?
C36A C35A C40A C39A 0.6(3) . . . . ?
C34A C35A C40A C31A -1.4(3) . . . . ?
C36A C35A C40A C31A 177.9(2) . . . . ?
C26 C27 C28B C29B 7.1(9) . . . . ?
C26 C27 C28B C31B -179.4(4) . . . . ?
C27 C28B C29B C30B -8.7(9) . . . . ?
C31B C28B C29B C30B 178.1(6) . . . . ?
C28B C29B C30B C25 0.9(7) . . . . ?
C26 C25 C30B C29B 8.6(5) . . . . ?
C18 C25 C30B C29B -176.3(3) . . . . ?
C29B C28B C31B C32B -128.6(6) . . . . ?
C27 C28B C31B C32B 58.0(8) . . . . ?
C29B C28B C31B C40B 47.8(10) . . . . ?
C27 C28B C31B C40B -125.6(5) . . . . ?
C40B C31B C32B C33B 0.8(5) . . . . ?
C28B C31B C32B C33B 177.5(4) . . . . ?
C31B C32B C33B C34B -0.9(5) . . . . ?
C32B C33B C34B C35B -0.7(4) . . . . ?
C33B C34B C35B C36B -177.3(2) . . . . ?
C33B C34B C35B C40B 2.2(4) . . . . ?
C34B C35B C36B C37B -178.9(2) . . . . ?
C40B C35B C36B C37B 1.6(3) . . . . ?
C35B C36B C37B C38B 1.1(3) . . . . ?
C36B C37B C38B C39B -1.9(3) . . . . ?
C37B C38B C39B C40B -0.2(3) . . . . ?
C38B C39B C40B C35B 2.8(3) . . . . ?
C38B C39B C40B C31B -178.0(3) . . . . ?
C34B C35B C40B C39B 176.98(19) . . . . ?
C36B C35B C40B C39B -3.5(3) . . . . ?
C34B C35B C40B C31B -2.2(3) . . . . ?
C36B C35B C40B C31B 177.3(3) . . . . ?
C32B C31B C40B C39B -178.4(3) . . . . ?
C28B C31B C40B C39B 5.2(6) . . . . ?
C32B C31B C40B C35B 0.7(5) . . . . ?
C28B C31B C40B C35B -175.7(5) . . . . ?
